data_7246438
loop_
_publ_author_name
'Berseneva, Anna A.'
'Klepov, Vladislav V.'
'Tisdale, Hunter B.'
'zur Loye, Hans-Conrad'

_publ_section_title
;
 Flux-assisted polytypism in the [Na2Cl]GaQ2 heterolayered salt-inclusion
 chalcogenide family
;
_journal_issue 15
_journal_name_full CrystEngComm
_journal_page_first 2307
_journal_page_last 2312
_journal_paper_doi 10.1039/D3CE00074E
_journal_volume 25
_journal_year 2023
_chemical_formula_sum 'Cl Ga Na2 S2'
_chemical_formula_weight 215.27
_space_group_crystal_system orthorhombic
_space_group_IT_number 63
_space_group_name_Hall '-C 2c 2'
_space_group_name_H-M_alt 'C m c m'
_audit_creation_method SHELXL-2018/1
_audit_update_record
;
2023-01-11 deposited with the CCDC.	2023-03-14 downloaded from the CCDC.
;
_cell_angle_alpha 90
_cell_angle_beta 90
_cell_angle_gamma 90
_cell_formula_units_Z 16
_cell_length_a 7.2885(2)
_cell_length_b 39.4434(10)
_cell_length_c 7.2884(2)
_cell_measurement_reflns_used 9819
_cell_measurement_temperature 300(2)
_cell_measurement_theta_max 32.90
_cell_measurement_theta_min 2.84
_cell_volume 2095.29(10)
_computing_structure_refinement 'SHELXL-2018/1 (Sheldrick, 2018)'
_computing_structure_solution 'SHELXT 2014/5 (Sheldrick, 2014)'
_diffrn_ambient_temperature 300(2)
_diffrn_measured_fraction_theta_full 0.996
_diffrn_measured_fraction_theta_max 0.998
_diffrn_measurement_device_type 'Bruker D8 QUEST'
_diffrn_radiation_type MoK\a
_diffrn_radiation_wavelength 0.71073
_diffrn_reflns_av_R_equivalents 0.0345
_diffrn_reflns_av_unetI/netI 0.0095
_diffrn_reflns_Laue_measured_fraction_full 0.996
_diffrn_reflns_Laue_measured_fraction_max 0.998
_diffrn_reflns_limit_h_max 11
_diffrn_reflns_limit_h_min -11
_diffrn_reflns_limit_k_max 59
_diffrn_reflns_limit_k_min -59
_diffrn_reflns_limit_l_max 11
_diffrn_reflns_limit_l_min -11
_diffrn_reflns_number 66207
_diffrn_reflns_point_group_measured_fraction_full 0.996
_diffrn_reflns_point_group_measured_fraction_max 0.998
_diffrn_reflns_theta_full 25.242
_diffrn_reflns_theta_max 32.489
_diffrn_reflns_theta_min 2.842
_exptl_absorpt_coefficient_mu 6.547
_exptl_absorpt_correction_T_max 0.2694
_exptl_absorpt_correction_T_min 0.2148
_exptl_absorpt_correction_type multi-scan
_exptl_absorpt_process_details
;
 Reference: Krause, L., Herbst-Irmer, R., Sheldrick G.M. & Stalke D.,
 J. Appl. Cryst. 48 (2015) 3-10.
;
_exptl_crystal_colour colourless
_exptl_crystal_density_diffrn 2.730
_exptl_crystal_description block
_exptl_crystal_F_000 1632
_exptl_crystal_size_max 0.050
_exptl_crystal_size_mid 0.040
_exptl_crystal_size_min 0.020
_refine_diff_density_max 0.577
_refine_diff_density_min -0.639
_refine_diff_density_rms 0.076
_refine_ls_extinction_method none
_refine_ls_goodness_of_fit_ref 1.078
_refine_ls_hydrogen_treatment undef
_refine_ls_matrix_type full
_refine_ls_number_parameters 80
_refine_ls_number_reflns 2158
_refine_ls_number_restraints 0
_refine_ls_restrained_S_all 1.078
_refine_ls_R_factor_all 0.0178
_refine_ls_R_factor_gt 0.0134
_refine_ls_shift/su_max 0.005
_refine_ls_shift/su_mean 0.000
_refine_ls_structure_factor_coef Fsqd
_refine_ls_weighting_details 'w=1/[\s^2^(Fo^2^)+(0.0131P)^2^+1.3974P] where P=(Fo^2^+2Fc^2^)/3'
_refine_ls_weighting_scheme calc
_refine_ls_wR_factor_gt 0.0295
_refine_ls_wR_factor_ref 0.0320
_reflns_Friedel_coverage 0.000
_reflns_number_gt 1853
_reflns_number_total 2158
_reflns_threshold_expression 'I > 2\s(I)'
_cod_data_source_file d3ce00074e2.cif
_cod_data_source_block 1_CCDC1
_cod_depositor_comments 'Adding full bibliography for 7246434--7246439.cif.'
_cod_database_code 7246438
_shelx_shelxl_version_number 2018/1
_shelx_space_group_comment
;
The symmetry employed for this shelxl refinement is uniquely defined
by the following loop, which should always be used as a source of
symmetry information in preference to the above space-group names.
They are only intended as comments.
;
_shelx_estimated_absorpt_t_min 0.735
_shelx_estimated_absorpt_t_max 0.880

loop_
_space_group_symop_operation_xyz
'x, y, z'
'-x, -y, z+1/2'
'-x, y, -z+1/2'
'x, -y, -z'
'x+1/2, y+1/2, z'
'-x+1/2, -y+1/2, z+1/2'
'-x+1/2, y+1/2, -z+1/2'
'x+1/2, -y+1/2, -z'
'-x, -y, -z'
'x, y, -z-1/2'
'x, -y, z-1/2'
'-x, y, z'
'-x+1/2, -y+1/2, -z'
'x+1/2, y+1/2, -z-1/2'
'x+1/2, -y+1/2, z-1/2'
'-x+1/2, y+1/2, z'

loop_
_atom_site_label
_atom_site_type_symbol
_atom_site_fract_x
_atom_site_fract_y
_atom_site_fract_z
_atom_site_U_iso_or_equiv
_atom_site_adp_type
_atom_site_occupancy
_atom_site_site_symmetry_order
_atom_site_calc_flag
_atom_site_refinement_flags_posn
_atom_site_refinement_flags_adp
_atom_site_refinement_flags_occupancy
_atom_site_disorder_assembly
_atom_site_disorder_group
Ga1 Ga 0.500000 0.65833(2) 0.00365(2) 0.01249(4) Uani 1 2 d S T P . .
Ga2 Ga 0.25331(2) 0.59168(2) 0.250000 0.01240(4) Uani 1 2 d S T P . .
Cl1 Cl 1.000000 0.72059(2) 0.50005(5) 0.01956(7) Uani 1 2 d S T P . .
Cl2 Cl 0.75031(5) 0.47059(2) 0.250000 0.01952(7) Uani 1 2 d S T P . .
S1 S 0.24470(3) 0.62501(2) -0.00529(3) 0.01587(5) Uani 1 1 d . . . . .
S2 S 0.500000 0.69198(2) -0.250000 0.01596(9) Uani 1 4 d S T P . .
S3 S 0.500000 0.69334(2) 0.250000 0.01771(9) Uani 1 4 d S T P . .
S4 S 0.000000 0.55796(2) 0.250000 0.01604(9) Uani 1 4 d S T P . .
S5 S 0.500000 0.55672(2) 0.250000 0.01751(9) Uani 1 4 d S T P . .
Na1 Na 0.500000 0.500000 0.000000 0.02500(19) Uani 1 4 d S T P . .
Na2 Na 1.000000 0.500000 0.500000 0.02541(19) Uani 1 4 d S T P . .
Na3 Na 0.75149(9) 0.75026(2) 0.250000 0.02526(15) Uani 1 2 d S T P . .
Na4 Na 1.000000 0.66682(3) 0.250000 0.0365(3) Uani 1 4 d S T P . .
Na5 Na 0.500000 0.41680(3) 0.250000 0.0367(3) Uani 1 4 d S T P . .
Na6 Na 1.000000 0.66770(3) 0.750000 0.0416(3) Uani 1 4 d S T P . .
Na7 Na 1.000000 0.41774(3) 0.250000 0.0409(3) Uani 1 4 d S T P . .

loop_
_atom_site_aniso_label
_atom_site_aniso_U_11
_atom_site_aniso_U_22
_atom_site_aniso_U_33
_atom_site_aniso_U_23
_atom_site_aniso_U_13
_atom_site_aniso_U_12
Ga1 0.01331(7) 0.01301(7) 0.01115(6) 0.00075(5) 0.000 0.000
Ga2 0.01111(7) 0.01287(7) 0.01321(7) 0.000 0.000 -0.00082(5)
Cl1 0.02321(16) 0.01944(15) 0.01602(14) 0.00012(12) 0.000 0.000
Cl2 0.01594(14) 0.01949(15) 0.02312(16) 0.000 0.000 0.00017(11)
S1 0.01452(10) 0.01868(11) 0.01442(10) 0.00363(8) -0.00236(8) -0.00363(7)
S2 0.0264(2) 0.01109(19) 0.01044(18) 0.000 0.000 0.000
S3 0.0285(3) 0.0124(2) 0.01215(19) 0.000 0.000 0.000
S4 0.01043(19) 0.01124(19) 0.0265(2) 0.000 0.000 0.000
S5 0.01194(19) 0.0122(2) 0.0284(2) 0.000 0.000 0.000
Na1 0.0255(4) 0.0276(5) 0.0219(4) 0.0022(4) 0.000 0.000
Na2 0.0248(4) 0.0289(5) 0.0226(4) -0.0034(4) 0.000 0.000
Na3 0.0223(3) 0.0281(4) 0.0254(3) 0.000 0.000 0.0026(2)
Na4 0.0631(8) 0.0218(5) 0.0247(5) 0.000 0.000 0.000
Na5 0.0242(5) 0.0217(5) 0.0642(8) 0.000 0.000 0.000
Na6 0.0779(9) 0.0216(5) 0.0253(5) 0.000 0.000 0.000
Na7 0.0253(5) 0.0215(5) 0.0759(9) 0.000 0.000 0.000

loop_
_atom_type_symbol
_atom_type_description
_atom_type_scat_dispersion_real
_atom_type_scat_dispersion_imag
_atom_type_scat_source
Na Na 0.0362 0.0249 'International Tables Vol C Tables 4.2.6.8 and 6.1.1.4'
S S 0.1246 0.1234 'International Tables Vol C Tables 4.2.6.8 and 6.1.1.4'
Cl Cl 0.1484 0.1585 'International Tables Vol C Tables 4.2.6.8 and 6.1.1.4'
Ga Ga 0.2307 1.6083 'International Tables Vol C Tables 4.2.6.8 and 6.1.1.4'

loop_
_geom_angle_atom_site_label_1
_geom_angle_atom_site_label_2
_geom_angle_atom_site_label_3
_geom_angle
_geom_angle_site_symmetry_1
_geom_angle_site_symmetry_3
_geom_angle_publ_flag
S3 Ga1 S2 106.760(15) . . ?
S3 Ga1 S1 111.976(9) . . ?
S2 Ga1 S1 108.249(9) . . ?
S3 Ga1 S1 111.977(9) . 12_655 ?
S2 Ga1 S1 108.250(9) . 12_655 ?
S1 Ga1 S1 109.460(16) . 12_655 ?
S3 Ga1 Na5 159.518(14) . 9_665 ?
S2 Ga1 Na5 93.722(14) . 9_665 ?
S1 Ga1 Na5 59.707(9) . 9_665 ?
S1 Ga1 Na5 59.705(9) 12_655 9_665 ?
S5 Ga2 S4 106.756(15) . . ?
S5 Ga2 S1 111.893(9) . 10_556 ?
S4 Ga2 S1 108.348(9) . 10_556 ?
S5 Ga2 S1 111.894(9) . . ?
S4 Ga2 S1 108.349(9) . . ?
S1 Ga2 S1 109.446(17) 10_556 . ?
S5 Ga2 Na4 159.402(15) . 1_455 ?
S4 Ga2 Na4 93.842(14) . 1_455 ?
S1 Ga2 Na4 59.723(9) 10_556 1_455 ?
S1 Ga2 Na4 59.721(9) . 1_455 ?
Na6 Cl1 Na4 81.80(2) . . ?
Na6 Cl1 Na3 137.455(16) . . ?
Na4 Cl1 Na3 83.895(18) . . ?
Na6 Cl1 Na3 137.457(16) . 3_755 ?
Na4 Cl1 Na3 83.897(18) . 3_755 ?
Na3 Cl1 Na3 79.81(2) . 3_755 ?
Na6 Cl1 Na3 83.255(18) . 15_566 ?
Na4 Cl1 Na3 136.724(16) . 15_566 ?
Na3 Cl1 Na3 131.531(13) . 15_566 ?
Na3 Cl1 Na3 80.301(5) 3_755 15_566 ?
Na6 Cl1 Na3 83.255(18) . 13_666 ?
Na4 Cl1 Na3 136.723(16) . 13_666 ?
Na3 Cl1 Na3 80.302(5) . 13_666 ?
Na3 Cl1 Na3 131.528(13) 3_755 13_666 ?
Na3 Cl1 Na3 80.79(2) 15_566 13_666 ?
Na7 Cl2 Na5 81.81(2) . . ?
Na7 Cl2 Na2 83.435(14) . . ?
Na5 Cl2 Na2 137.012(8) . . ?
Na7 Cl2 Na2 83.435(14) . 2_764 ?
Na5 Cl2 Na2 137.012(8) . 2_764 ?
Na2 Cl2 Na2 80.349(9) . 2_764 ?
Na7 Cl2 Na1 137.174(8) . . ?
Na5 Cl2 Na1 83.705(14) . . ?
Na2 Cl2 Na1 131.529(14) . . ?
Na2 Cl2 Na1 80.300(6) 2_764 . ?
Na7 Cl2 Na1 137.174(8) . 2_665 ?
Na5 Cl2 Na1 83.705(14) . 2_665 ?
Na2 Cl2 Na1 80.300(6) . 2_665 ?
Na2 Cl2 Na1 131.529(14) 2_764 2_665 ?
Na1 Cl2 Na1 80.248(9) . 2_665 ?
Ga1 S1 Ga2 106.672(10) . . ?
Ga1 S1 Na6 100.179(18) . 1_454 ?
Ga2 S1 Na6 144.747(11) . 1_454 ?
Ga1 S1 Na7 144.809(11) . 9_665 ?
Ga2 S1 Na7 100.106(17) . 9_665 ?
Na6 S1 Na7 67.49(2) 1_454 9_665 ?
Ga1 S1 Na4 98.495(17) . 1_455 ?
Ga2 S1 Na4 80.242(16) . 1_455 ?
Na6 S1 Na4 73.478(14) 1_454 1_455 ?
Na7 S1 Na4 108.323(13) 9_665 1_455 ?
Ga1 S1 Na5 80.269(16) . 9_665 ?
Ga2 S1 Na5 98.521(17) . 9_665 ?
Na6 S1 Na5 108.305(13) 1_454 9_665 ?
Na7 S1 Na5 73.458(14) 9_665 9_665 ?
Na4 S1 Na5 177.956(8) 1_455 9_665 ?
Ga1 S2 Ga1 108.64(2) . 10 ?
Ga1 S2 Na3 117.163(8) . 13_665 ?
Ga1 S2 Na3 117.163(8) 10 13_665 ?
Ga1 S2 Na3 117.163(8) . 15_465 ?
Ga1 S2 Na3 117.163(8) 10 15_465 ?
Na3 S2 Na3 76.97(3) 13_665 15_465 ?
Ga1 S3 Ga1 104.88(2) 10_556 . ?
Ga1 S3 Na3 118.178(8) 10_556 . ?
Ga1 S3 Na3 118.178(8) . . ?
Ga1 S3 Na3 118.179(8) 10_556 3_655 ?
Ga1 S3 Na3 118.178(8) . 3_655 ?
Na3 S3 Na3 78.46(3) . 3_655 ?
Ga2 S4 Ga2 108.48(2) 3 . ?
Ga2 S4 Na2 117.196(5) 3 2_664 ?
Ga2 S4 Na2 117.196(5) . 2_664 ?
Ga2 S4 Na2 117.196(5) 3 1_455 ?
Ga2 S4 Na2 117.196(5) . 1_455 ?
Na2 S4 Na2 77.107(12) 2_664 1_455 ?
Ga2 S5 Ga2 105.03(2) . 3_655 ?
Ga2 S5 Na1 118.153(5) . . ?
Ga2 S5 Na1 118.153(5) 3_655 . ?
Ga2 S5 Na1 118.153(5) . 2_665 ?
Ga2 S5 Na1 118.153(5) 3_655 2_665 ?
Na1 S5 Na1 78.323(12) . 2_665 ?
Cl2 Na1 Cl2 180.0 . 9_665 ?
Cl2 Na1 Cl2 99.630(12) . 11_565 ?
Cl2 Na1 Cl2 80.369(12) 9_665 11_565 ?
Cl2 Na1 Cl2 80.370(12) . 3_655 ?
Cl2 Na1 Cl2 99.631(12) 9_665 3_655 ?
Cl2 Na1 Cl2 180.000(13) 11_565 3_655 ?
Cl2 Na1 S5 95.099(8) . 9_665 ?
Cl2 Na1 S5 84.903(8) 9_665 9_665 ?
Cl2 Na1 S5 84.903(8) 11_565 9_665 ?
Cl2 Na1 S5 95.097(8) 3_655 9_665 ?
Cl2 Na1 S5 84.902(8) . . ?
Cl2 Na1 S5 95.097(8) 9_665 . ?
Cl2 Na1 S5 95.097(8) 11_565 . ?
Cl2 Na1 S5 84.903(8) 3_655 . ?
S5 Na1 S5 180.0 9_665 . ?
Cl2 Na1 Na1 49.876(5) . 2_665 ?
Cl2 Na1 Na1 130.124(5) 9_665 2_665 ?
Cl2 Na1 Na1 130.124(5) 11_565 2_665 ?
Cl2 Na1 Na1 49.876(5) 3_655 2_665 ?
S5 Na1 Na1 129.162(6) 9_665 2_665 ?
S5 Na1 Na1 50.838(6) . 2_665 ?
Cl2 Na1 Na1 130.124(5) . 2_664 ?
Cl2 Na1 Na1 49.876(5) 9_665 2_664 ?
Cl2 Na1 Na1 49.876(5) 11_565 2_664 ?
Cl2 Na1 Na1 130.124(5) 3_655 2_664 ?
S5 Na1 Na1 50.838(6) 9_665 2_664 ?
S5 Na1 Na1 129.162(6) . 2_664 ?
Na1 Na1 Na1 180.0 2_665 2_664 ?
Cl2 Na1 Na2 49.815(6) . 2_764 ?
Cl2 Na1 Na2 130.185(6) 9_665 2_764 ?
Cl2 Na1 Na2 49.815(6) 11_565 2_764 ?
Cl2 Na1 Na2 130.185(6) 3_655 2_764 ?
S5 Na1 Na2 90.0 9_665 2_764 ?
S5 Na1 Na2 90.0 . 2_764 ?
Na1 Na1 Na2 90.0 2_665 2_764 ?
Na1 Na1 Na2 90.0 2_664 2_764 ?
Cl2 Na1 Na2 130.185(6) . 2_664 ?
Cl2 Na1 Na2 49.815(6) 9_665 2_664 ?
Cl2 Na1 Na2 130.185(6) 11_565 2_664 ?
Cl2 Na1 Na2 49.815(6) 3_655 2_664 ?
S5 Na1 Na2 90.0 9_665 2_664 ?
S5 Na1 Na2 90.0 . 2_664 ?
Na1 Na1 Na2 90.0 2_665 2_664 ?
Na1 Na1 Na2 90.0 2_664 2_664 ?
Na2 Na1 Na2 180.0 2_764 2_664 ?
Cl2 Na1 Na5 47.815(8) . . ?
Cl2 Na1 Na5 132.187(8) 9_665 . ?
Cl2 Na1 Na5 132.187(8) 11_565 . ?
Cl2 Na1 Na5 47.813(8) 3_655 . ?
S5 Na1 Na5 68.203(10) 9_665 . ?
S5 Na1 Na5 111.797(10) . . ?
Na1 Na1 Na5 60.959(8) 2_665 . ?
Na1 Na1 Na5 119.041(8) 2_664 . ?
Na2 Na1 Na5 90.0 2_764 . ?
Na2 Na1 Na5 90.0 2_664 . ?
Cl2 Na1 Na5 132.185(8) . 9_665 ?
Cl2 Na1 Na5 47.813(8) 9_665 9_665 ?
Cl2 Na1 Na5 47.813(8) 11_565 9_665 ?
Cl2 Na1 Na5 132.187(8) 3_655 9_665 ?
S5 Na1 Na5 111.797(10) 9_665 9_665 ?
S5 Na1 Na5 68.203(10) . 9_665 ?
Na1 Na1 Na5 119.041(8) 2_665 9_665 ?
Na1 Na1 Na5 60.959(8) 2_664 9_665 ?
Na2 Na1 Na5 90.0 2_764 9_665 ?
Na2 Na1 Na5 90.0 2_664 9_665 ?
Na5 Na1 Na5 180.0 . 9_665 ?
Cl2 Na2 Cl2 180.0 . 9_766 ?
Cl2 Na2 Cl2 99.771(12) . 11_566 ?
Cl2 Na2 Cl2 80.228(12) 9_766 11_566 ?
Cl2 Na2 Cl2 80.229(12) . 3_755 ?
Cl2 Na2 Cl2 99.772(12) 9_766 3_755 ?
Cl2 Na2 Cl2 180.0 11_566 3_755 ?
Cl2 Na2 S4 94.638(8) . 9_666 ?
Cl2 Na2 S4 85.363(8) 9_766 9_666 ?
Cl2 Na2 S4 85.363(8) 11_566 9_666 ?
Cl2 Na2 S4 94.637(8) 3_755 9_666 ?
Cl2 Na2 S4 85.362(8) . 1_655 ?
Cl2 Na2 S4 94.637(8) 9_766 1_655 ?
Cl2 Na2 S4 94.637(8) 11_566 1_655 ?
Cl2 Na2 S4 85.363(8) 3_755 1_655 ?
S4 Na2 S4 180.000(12) 9_666 1_655 ?
Cl2 Na2 Na2 130.175(5) . 2_765 ?
Cl2 Na2 Na2 49.826(5) 9_766 2_765 ?
Cl2 Na2 Na2 49.826(5) 11_566 2_765 ?
Cl2 Na2 Na2 130.174(5) 3_755 2_765 ?
S4 Na2 Na2 51.448(6) 9_666 2_765 ?
S4 Na2 Na2 128.552(6) 1_655 2_765 ?
Cl2 Na2 Na2 49.825(5) . 2_764 ?
Cl2 Na2 Na2 130.174(5) 9_766 2_764 ?
Cl2 Na2 Na2 130.174(5) 11_566 2_764 ?
Cl2 Na2 Na2 49.826(5) 3_755 2_764 ?
S4 Na2 Na2 128.552(6) 9_666 2_764 ?
S4 Na2 Na2 51.448(6) 1_655 2_764 ?
Na2 Na2 Na2 180.0 2_765 2_764 ?
Cl2 Na2 Na1 49.885(6) . 2_665 ?
Cl2 Na2 Na1 130.114(6) 9_766 2_665 ?
Cl2 Na2 Na1 49.886(6) 11_566 2_665 ?
Cl2 Na2 Na1 130.114(6) 3_755 2_665 ?
S4 Na2 Na1 90.0 9_666 2_665 ?
S4 Na2 Na1 90.0 1_655 2_665 ?
Na2 Na2 Na1 90.0 2_765 2_665 ?
Na2 Na2 Na1 90.0 2_764 2_665 ?
Cl2 Na2 Na1 130.115(6) . 2_765 ?
Cl2 Na2 Na1 49.886(6) 9_766 2_765 ?
Cl2 Na2 Na1 130.114(6) 11_566 2_765 ?
Cl2 Na2 Na1 49.886(6) 3_755 2_765 ?
S4 Na2 Na1 90.0 9_666 2_765 ?
S4 Na2 Na1 90.0 1_655 2_765 ?
Na2 Na2 Na1 90.0 2_765 2_765 ?
Na2 Na2 Na1 90.0 2_764 2_765 ?
Na1 Na2 Na1 180.0 2_665 2_765 ?
Cl2 Na2 Na7 132.375(8) . 9_766 ?
Cl2 Na2 Na7 47.623(8) 9_766 9_766 ?
Cl2 Na2 Na7 47.623(8) 11_566 9_766 ?
Cl2 Na2 Na7 132.376(8) 3_755 9_766 ?
S4 Na2 Na7 112.131(10) 9_666 9_766 ?
S4 Na2 Na7 67.869(10) 1_655 9_766 ?
Na2 Na2 Na7 60.682(8) 2_765 9_766 ?
Na2 Na2 Na7 119.318(8) 2_764 9_766 ?
Na1 Na2 Na7 90.0 2_665 9_766 ?
Na1 Na2 Na7 90.0 2_765 9_766 ?
Cl2 Na2 Na7 47.625(8) . . ?
Cl2 Na2 Na7 132.376(8) 9_766 . ?
Cl2 Na2 Na7 132.376(8) 11_566 . ?
Cl2 Na2 Na7 47.624(8) 3_755 . ?
S4 Na2 Na7 67.869(10) 9_666 . ?
S4 Na2 Na7 112.131(10) 1_655 . ?
Na2 Na2 Na7 119.317(8) 2_765 . ?
Na2 Na2 Na7 60.683(8) 2_764 . ?
Na1 Na2 Na7 90.0 2_665 . ?
Na1 Na2 Na7 90.0 2_765 . ?
Na7 Na2 Na7 180.0 9_766 . ?
Cl1 Na3 Cl1 80.41(2) . 10_556 ?
Cl1 Na3 Cl1 179.41(3) . 6_664 ?
Cl1 Na3 Cl1 99.700(5) 10_556 6_664 ?
Cl1 Na3 Cl1 99.700(5) . 13_666 ?
Cl1 Na3 Cl1 179.41(3) 10_556 13_666 ?
Cl1 Na3 Cl1 80.19(2) 6_664 13_666 ?
Cl1 Na3 S3 94.861(19) . . ?
Cl1 Na3 S3 94.86(2) 10_556 . ?
Cl1 Na3 S3 84.553(18) 6_664 . ?
Cl1 Na3 S3 84.553(18) 13_666 . ?
Cl1 Na3 S2 85.707(18) . 13_665 ?
Cl1 Na3 S2 85.709(18) 10_556 13_665 ?
Cl1 Na3 S2 94.879(19) 6_664 13_665 ?
Cl1 Na3 S2 94.879(19) 13_666 13_665 ?
S3 Na3 S2 179.25(3) . 13_665 ?
Cl1 Na3 Na3 50.095(13) . 3_755 ?
Cl1 Na3 Na3 50.095(13) 10_556 3_755 ?
Cl1 Na3 Na3 130.391(12) 6_664 3_755 ?
Cl1 Na3 Na3 130.391(12) 13_666 3_755 ?
S3 Na3 Na3 129.234(15) . 3_755 ?
S2 Na3 Na3 51.512(14) 13_665 3_755 ?
Cl1 Na3 Na3 49.911(13) . 13_666 ?
Cl1 Na3 Na3 130.32(3) 10_556 13_666 ?
Cl1 Na3 Na3 129.97(3) 6_664 13_666 ?
Cl1 Na3 Na3 49.789(13) 13_666 13_666 ?
S3 Na3 Na3 89.54(2) . 13_666 ?
S2 Na3 Na3 90.46(2) 13_665 13_666 ?
Na3 Na3 Na3 90.34(2) 3_755 13_666 ?
Cl1 Na3 Na3 130.32(3) . 13_665 ?
Cl1 Na3 Na3 49.912(13) 10_556 13_665 ?
Cl1 Na3 Na3 49.789(14) 6_664 13_665 ?
Cl1 Na3 Na3 129.97(3) 13_666 13_665 ?
S3 Na3 Na3 89.54(2) . 13_665 ?
S2 Na3 Na3 90.46(2) 13_665 13_665 ?
Na3 Na3 Na3 90.34(2) 3_755 13_665 ?
Na3 Na3 Na3 179.07(5) 13_666 13_665 ?
Cl1 Na3 Na3 129.908(13) . 3_655 ?
Cl1 Na3 Na3 129.907(13) 10_556 3_655 ?
Cl1 Na3 Na3 49.606(13) 6_664 3_655 ?
Cl1 Na3 Na3 49.606(12) 13_666 3_655 ?
S3 Na3 Na3 50.770(15) . 3_655 ?
S2 Na3 Na3 128.484(14) 13_665 3_655 ?
Na3 Na3 Na3 180.0 3_755 3_655 ?
Na3 Na3 Na3 89.66(2) 13_666 3_655 ?
Na3 Na3 Na3 89.66(2) 13_665 3_655 ?
Cl1 Na3 Na6 132.593(16) . 13_666 ?
Cl1 Na3 Na6 132.594(16) 10_556 13_666 ?
Cl1 Na3 Na6 47.691(13) 6_664 13_666 ?
Cl1 Na3 Na6 47.691(13) 13_666 13_666 ?
S3 Na3 Na6 111.24(2) . 13_666 ?
S2 Na3 Na6 68.015(17) 13_665 13_666 ?
Na3 Na3 Na6 119.526(13) 3_755 13_666 ?
Na3 Na3 Na6 90.11(2) 13_666 13_666 ?
Na3 Na3 Na6 90.11(2) 13_665 13_666 ?
Na3 Na3 Na6 60.470(13) 3_655 13_666 ?
Cl1 Na3 Na4 47.748(13) . . ?
Cl1 Na3 Na4 47.746(13) 10_556 . ?
Cl1 Na3 Na4 131.961(17) 6_664 . ?
Cl1 Na3 Na4 131.961(17) 13_666 . ?
S3 Na3 Na4 68.059(17) . . ?
S2 Na3 Na4 112.69(2) 13_665 . ?
Na3 Na3 Na4 61.176(13) 3_755 . ?
Na3 Na3 Na4 89.89(2) 13_666 . ?
Na3 Na3 Na4 89.89(2) 13_665 . ?
Na3 Na3 Na4 118.829(13) 3_655 . ?
Na6 Na3 Na4 179.30(2) 13_666 . ?
Cl1 Na4 Cl1 81.34(3) 10_556 . ?
Cl1 Na4 S1 90.715(9) 10_556 12_655 ?
Cl1 Na4 S1 143.619(15) . 12_655 ?
Cl1 Na4 S1 143.619(15) 10_556 10_656 ?
Cl1 Na4 S1 90.716(8) . 10_656 ?
S1 Na4 S1 114.77(4) 12_655 10_656 ?
Cl1 Na4 S1 143.619(15) 10_556 3_655 ?
Cl1 Na4 S1 90.716(9) . 3_655 ?
S1 Na4 S1 74.903(19) 12_655 3_655 ?
S1 Na4 S1 71.305(18) 10_656 3_655 ?
Cl1 Na4 S1 90.715(8) 10_556 1_655 ?
Cl1 Na4 S1 143.619(15) . 1_655 ?
S1 Na4 S1 71.305(18) 12_655 1_655 ?
S1 Na4 S1 74.903(19) 10_656 1_655 ?
S1 Na4 S1 114.77(4) 3_655 1_655 ?
Cl1 Na4 Ga2 130.074(8) 10_556 3_655 ?
Cl1 Na4 Ga2 130.075(8) . 3_655 ?
S1 Na4 Ga2 40.035(12) 12_655 3_655 ?
S1 Na4 Ga2 81.41(2) 10_656 3_655 ?
S1 Na4 Ga2 40.035(12) 3_655 3_655 ?
S1 Na4 Ga2 81.41(2) 1_655 3_655 ?
Cl1 Na4 Ga2 130.074(8) 10_556 1_655 ?
Cl1 Na4 Ga2 130.075(8) . 1_655 ?
S1 Na4 Ga2 81.41(2) 12_655 1_655 ?
S1 Na4 Ga2 40.035(12) 10_656 1_655 ?
S1 Na4 Ga2 81.41(2) 3_655 1_655 ?
S1 Na4 Ga2 40.035(12) 1_655 1_655 ?
Ga2 Na4 Ga2 63.84(2) 3_655 1_655 ?
Cl1 Na4 Na6 48.780(19) 10_556 1_554 ?
Cl1 Na4 Na6 130.12(4) . 1_554 ?
S1 Na4 Na6 52.922(13) 12_655 1_554 ?
S1 Na4 Na6 127.82(2) 10_656 1_554 ?
S1 Na4 Na6 127.82(2) 3_655 1_554 ?
S1 Na4 Na6 52.922(13) 1_655 1_554 ?
Ga2 Na4 Na6 90.46(2) 3_655 1_554 ?
Ga2 Na4 Na6 90.46(2) 1_655 1_554 ?
Cl1 Na4 Na6 130.12(4) 10_556 . ?
Cl1 Na4 Na6 48.780(19) . . ?
S1 Na4 Na6 127.82(2) 12_655 . ?
S1 Na4 Na6 52.922(13) 10_656 . ?
S1 Na4 Na6 52.922(13) 3_655 . ?
S1 Na4 Na6 127.82(2) 1_655 . ?
Ga2 Na4 Na6 90.47(2) 3_655 . ?
Ga2 Na4 Na6 90.47(2) 1_655 . ?
Na6 Na4 Na6 178.90(5) 1_554 . ?
Cl1 Na4 Na3 48.359(17) 10_556 . ?
Cl1 Na4 Na3 48.358(17) . . ?
S1 Na4 Na3 101.020(14) 12_655 . ?
S1 Na4 Na3 138.870(18) 10_656 . ?
S1 Na4 Na3 101.020(14) 3_655 . ?
S1 Na4 Na3 138.870(18) 1_655 . ?
Ga2 Na4 Na3 119.255(11) 3_655 . ?
Ga2 Na4 Na3 176.91(2) 1_655 . ?
Na6 Na4 Na3 89.52(2) 1_554 . ?
Na6 Na4 Na3 89.52(2) . . ?
Cl1 Na4 Na3 48.358(17) 10_556 3_755 ?
Cl1 Na4 Na3 48.357(17) . 3_755 ?
S1 Na4 Na3 138.870(19) 12_655 3_755 ?
S1 Na4 Na3 101.020(14) 10_656 3_755 ?
S1 Na4 Na3 138.870(19) 3_655 3_755 ?
S1 Na4 Na3 101.020(14) 1_655 3_755 ?
Ga2 Na4 Na3 176.91(2) 3_655 3_755 ?
Ga2 Na4 Na3 119.255(11) 1_655 3_755 ?
Na6 Na4 Na3 89.52(2) 1_554 3_755 ?
Na6 Na4 Na3 89.52(2) . 3_755 ?
Na3 Na4 Na3 57.65(3) . 3_755 ?
Cl2 Na5 Cl2 81.39(3) 3_655 . ?
Cl2 Na5 S1 90.695(8) 3_655 4_565 ?
Cl2 Na5 S1 143.622(14) . 4_565 ?
Cl2 Na5 S1 143.623(14) 3_655 2_665 ?
Cl2 Na5 S1 90.696(8) . 2_665 ?
S1 Na5 S1 114.78(3) 4_565 2_665 ?
Cl2 Na5 S1 90.695(9) 3_655 11_566 ?
Cl2 Na5 S1 143.622(14) . 11_566 ?
S1 Na5 S1 71.306(18) 4_565 11_566 ?
S1 Na5 S1 74.906(19) 2_665 11_566 ?
Cl2 Na5 S1 143.623(14) 3_655 9_665 ?
Cl2 Na5 S1 90.696(8) . 9_665 ?
S1 Na5 S1 74.906(19) 4_565 9_665 ?
S1 Na5 S1 71.306(18) 2_665 9_665 ?
S1 Na5 S1 114.78(3) 11_566 9_665 ?
Cl2 Na5 Ga1 130.038(8) 3_655 9_665 ?
Cl2 Na5 Ga1 130.039(8) . 9_665 ?
S1 Na5 Ga1 40.025(12) 4_565 9_665 ?
S1 Na5 Ga1 81.44(2) 2_665 9_665 ?
S1 Na5 Ga1 81.44(2) 11_566 9_665 ?
S1 Na5 Ga1 40.025(12) 9_665 9_665 ?
Cl2 Na5 Ga1 130.038(8) 3_655 2_665 ?
Cl2 Na5 Ga1 130.039(8) . 2_665 ?
S1 Na5 Ga1 81.44(2) 4_565 2_665 ?
S1 Na5 Ga1 40.025(12) 2_665 2_665 ?
S1 Na5 Ga1 40.025(12) 11_566 2_665 ?
S1 Na5 Ga1 81.44(2) 9_665 2_665 ?
Ga1 Na5 Ga1 63.911(19) 9_665 2_665 ?
Cl2 Na5 Na7 130.11(3) 3_655 . ?
Cl2 Na5 Na7 48.727(19) . . ?
S1 Na5 Na7 127.85(2) 4_565 . ?
S1 Na5 Na7 52.942(13) 2_665 . ?
S1 Na5 Na7 127.85(2) 11_566 . ?
S1 Na5 Na7 52.942(13) 9_665 . ?
Ga1 Na5 Na7 90.492(19) 9_665 . ?
Ga1 Na5 Na7 90.492(19) 2_665 . ?
Cl2 Na5 Na7 48.725(19) 3_655 1_455 ?
Cl2 Na5 Na7 130.11(3) . 1_455 ?
S1 Na5 Na7 52.943(13) 4_565 1_455 ?
S1 Na5 Na7 127.85(2) 2_665 1_455 ?
S1 Na5 Na7 52.943(13) 11_566 1_455 ?
S1 Na5 Na7 127.85(2) 9_665 1_455 ?
Ga1 Na5 Na7 90.493(19) 9_665 1_455 ?
Ga1 Na5 Na7 90.493(19) 2_665 1_455 ?
Na7 Na5 Na7 178.84(5) . 1_455 ?
Cl2 Na5 Na1 48.481(16) 3_655 2_665 ?
Cl2 Na5 Na1 48.480(16) . 2_665 ?
S1 Na5 Na1 138.950(18) 4_565 2_665 ?
S1 Na5 Na1 100.850(11) 2_665 2_665 ?
S1 Na5 Na1 100.850(11) 11_566 2_665 ?
S1 Na5 Na1 138.950(18) 9_665 2_665 ?
Ga1 Na5 Na1 177.086(17) 9_665 2_665 ?
Ga1 Na5 Na1 119.003(3) 2_665 2_665 ?
Na7 Na5 Na1 89.49(2) . 2_665 ?
Na7 Na5 Na1 89.49(2) 1_455 2_665 ?
Cl2 Na5 Na1 48.481(16) 3_655 . ?
Cl2 Na5 Na1 48.480(16) . . ?
S1 Na5 Na1 100.850(11) 4_565 . ?
S1 Na5 Na1 138.950(18) 2_665 . ?
S1 Na5 Na1 138.950(18) 11_566 . ?
S1 Na5 Na1 100.850(11) 9_665 . ?
Ga1 Na5 Na1 119.003(3) 9_665 . ?
Ga1 Na5 Na1 177.086(17) 2_665 . ?
Na7 Na5 Na1 89.49(2) . . ?
Na7 Na5 Na1 89.49(2) 1_455 . ?
Na1 Na5 Na1 58.083(16) 2_665 . ?
Cl1 Na6 Cl1 82.26(3) 10_557 . ?
Cl1 Na6 S1 143.617(14) 10_557 3_655 ?
Cl1 Na6 S1 91.801(9) . 3_655 ?
Cl1 Na6 S1 91.800(9) 10_557 12_656 ?
Cl1 Na6 S1 143.617(14) . 12_656 ?
S1 Na6 S1 72.04(2) 3_655 12_656 ?
Cl1 Na6 S1 91.800(9) 10_557 1_656 ?
Cl1 Na6 S1 143.617(14) . 1_656 ?
S1 Na6 S1 112.54(4) 3_655 1_656 ?
S1 Na6 S1 72.039(19) 12_656 1_656 ?
Cl1 Na6 S1 143.617(14) 10_557 10_656 ?
Cl1 Na6 S1 91.801(9) . 10_656 ?
S1 Na6 S1 72.039(19) 3_655 10_656 ?
S1 Na6 S1 112.54(4) 12_656 10_656 ?
S1 Na6 S1 72.043(19) 1_656 10_656 ?
Cl1 Na6 Na7 138.869(17) 10_557 9_766 ?
Cl1 Na6 Na7 138.870(17) . 9_766 ?
S1 Na6 Na7 56.270(18) 3_655 9_766 ?
S1 Na6 Na7 56.270(18) 12_656 9_766 ?
S1 Na6 Na7 56.270(18) 1_656 9_766 ?
S1 Na6 Na7 56.270(18) 10_656 9_766 ?
Cl1 Na6 Na4 131.68(4) 10_557 . ?
Cl1 Na6 Na4 49.419(19) . . ?
S1 Na6 Na4 53.603(13) 3_655 . ?
S1 Na6 Na4 125.64(2) 12_656 . ?
S1 Na6 Na4 125.64(2) 1_656 . ?
S1 Na6 Na4 53.603(13) 10_656 . ?
Na7 Na6 Na4 89.45(2) 9_766 . ?
Cl1 Na6 Na4 49.419(19) 10_557 1_556 ?
Cl1 Na6 Na4 131.68(4) . 1_556 ?
S1 Na6 Na4 125.64(2) 3_655 1_556 ?
S1 Na6 Na4 53.602(13) 12_656 1_556 ?
S1 Na6 Na4 53.602(13) 1_656 1_556 ?
S1 Na6 Na4 125.64(2) 10_656 1_556 ?
Na7 Na6 Na4 89.45(2) 9_766 1_556 ?
Na4 Na6 Na4 178.90(5) . 1_556 ?
Cl1 Na6 Na3 49.052(18) 10_557 15_566 ?
Cl1 Na6 Na3 49.051(18) . 15_566 ?
S1 Na6 Na3 140.623(19) 3_655 15_566 ?
S1 Na6 Na3 140.623(19) 12_656 15_566 ?
S1 Na6 Na3 101.146(14) 1_656 15_566 ?
S1 Na6 Na3 101.146(14) 10_656 15_566 ?
Na7 Na6 Na3 150.471(14) 9_766 15_566 ?
Na4 Na6 Na3 90.48(2) . 15_566 ?
Na4 Na6 Na3 90.48(2) 1_556 15_566 ?
Cl1 Na6 Na3 49.052(18) 10_557 13_666 ?
Cl1 Na6 Na3 49.051(18) . 13_666 ?
S1 Na6 Na3 101.146(14) 3_655 13_666 ?
S1 Na6 Na3 101.146(14) 12_656 13_666 ?
S1 Na6 Na3 140.623(19) 1_656 13_666 ?
S1 Na6 Na3 140.623(19) 10_656 13_666 ?
Na7 Na6 Na3 150.471(14) 9_766 13_666 ?
Na4 Na6 Na3 90.48(2) . 13_666 ?
Na4 Na6 Na3 90.48(2) 1_556 13_666 ?
Na3 Na6 Na3 59.06(3) 15_566 13_666 ?
Cl2 Na7 Cl2 82.24(3) 3_755 . ?
Cl2 Na7 S1 143.633(14) 3_755 9_665 ?
Cl2 Na7 S1 91.837(9) . 9_665 ?
Cl2 Na7 S1 91.836(9) 3_755 4_665 ?
Cl2 Na7 S1 143.633(14) . 4_665 ?
S1 Na7 S1 72.009(19) 9_665 4_665 ?
Cl2 Na7 S1 91.836(9) 3_755 11_666 ?
Cl2 Na7 S1 143.633(14) . 11_666 ?
S1 Na7 S1 112.48(4) 9_665 11_666 ?
S1 Na7 S1 72.013(19) 4_665 11_666 ?
Cl2 Na7 S1 143.633(14) 3_755 2_665 ?
Cl2 Na7 S1 91.837(9) . 2_665 ?
S1 Na7 S1 72.013(19) 9_665 2_665 ?
S1 Na7 S1 112.48(4) 4_665 2_665 ?
S1 Na7 S1 72.009(19) 11_666 2_665 ?
Cl2 Na7 Na6 138.879(17) 3_755 9_766 ?
Cl2 Na7 Na6 138.881(17) . 9_766 ?
S1 Na7 Na6 56.239(18) 9_665 9_766 ?
S1 Na7 Na6 56.239(18) 4_665 9_766 ?
S1 Na7 Na6 56.239(18) 11_666 9_766 ?
S1 Na7 Na6 56.239(18) 2_665 9_766 ?
Cl2 Na7 Na5 131.70(4) 3_755 . ?
Cl2 Na7 Na5 49.460(18) . . ?
S1 Na7 Na5 53.598(13) 9_665 . ?
S1 Na7 Na5 125.61(2) 4_665 . ?
S1 Na7 Na5 125.61(2) 11_666 . ?
S1 Na7 Na5 53.598(13) 2_665 . ?
Na6 Na7 Na5 89.42(2) 9_766 . ?
Cl2 Na7 Na5 49.460(18) 3_755 1_655 ?
Cl2 Na7 Na5 131.70(4) . 1_655 ?
S1 Na7 Na5 125.60(2) 9_665 1_655 ?
S1 Na7 Na5 53.598(13) 4_665 1_655 ?
S1 Na7 Na5 53.598(13) 11_666 1_655 ?
S1 Na7 Na5 125.60(2) 2_665 1_655 ?
Na6 Na7 Na5 89.42(2) 9_766 1_655 ?
Na5 Na7 Na5 178.84(5) . 1_655 ?
Cl2 Na7 Na2 48.940(17) 3_755 . ?
Cl2 Na7 Na2 48.939(17) . . ?
S1 Na7 Na2 140.570(18) 9_665 . ?
S1 Na7 Na2 140.570(18) 4_665 . ?
S1 Na7 Na2 101.344(11) 11_666 . ?
S1 Na7 Na2 101.344(11) 2_665 . ?
Na6 Na7 Na2 150.683(8) 9_766 . ?
Na5 Na7 Na2 90.51(2) . . ?
Na5 Na7 Na2 90.51(2) 1_655 . ?
Cl2 Na7 Na2 48.940(17) 3_755 2_764 ?
Cl2 Na7 Na2 48.939(17) . 2_764 ?
S1 Na7 Na2 101.344(11) 9_665 2_764 ?
S1 Na7 Na2 101.344(11) 4_665 2_764 ?
S1 Na7 Na2 140.570(18) 11_666 2_764 ?
S1 Na7 Na2 140.570(18) 2_665 2_764 ?
Na6 Na7 Na2 150.683(8) 9_766 2_764 ?
Na5 Na7 Na2 90.51(2) . 2_764 ?
Na5 Na7 Na2 90.51(2) 1_655 2_764 ?
Na2 Na7 Na2 58.634(17) . 2_764 ?

loop_
_geom_bond_atom_site_label_1
_geom_bond_atom_site_label_2
_geom_bond_distance
_geom_bond_site_symmetry_2
_geom_bond_publ_flag
Ga1 S3 2.2651(3) . ?
Ga1 S2 2.2758(3) . ?
Ga1 S1 2.2791(3) . ?
Ga1 S1 2.2792(3) 12_655 ?
Ga1 Na5 3.4929(9) 9_665 ?
Ga2 S5 2.2658(3) . ?
Ga2 S4 2.2752(3) . ?
Ga2 S1 2.2791(3) 10_556 ?
Ga2 S1 2.2792(3) . ?
Ga2 Na4 3.4918(9) 1_455 ?
Cl1 Na6 2.7696(9) . ?
Cl1 Na4 2.7964(9) . ?
Cl1 Na3 2.8233(6) . ?
Cl1 Na3 2.8234(6) 3_755 ?
Cl1 Na3 2.8285(6) 15_566 ?
Cl1 Na3 2.8285(6) 13_666 ?
Cl2 Na7 2.7673(9) . ?
Cl2 Na5 2.7981(9) . ?
Cl2 Na2 2.8244(3) . ?
Cl2 Na2 2.8244(3) 2_764 ?
Cl2 Na1 2.8274(3) . ?
Cl2 Na1 2.8274(3) 2_665 ?
S1 Na6 3.0327(7) 1_454 ?
S1 Na7 3.0340(7) 9_665 ?
S1 Na4 3.0597(6) 1_455 ?
S1 Na5 3.0600(6) 9_665 ?
S2 Na3 2.9104(8) 13_665 ?
S2 Na3 2.9104(8) 15_465 ?
S3 Na3 2.8982(8) . ?
S3 Na3 2.8983(8) 3_655 ?
S4 Na2 2.9236(4) 2_664 ?
S4 Na2 2.9236(4) 1_455 ?
S5 Na1 2.8853(4) . ?
S5 Na1 2.8853(4) 2_665 ?
Na1 Na1 3.64420(10) 2_665 ?
Na1 Na1 3.64420(10) 2_664 ?
Na1 Na2 3.64425(10) 2_764 ?
Na1 Na2 3.64425(10) 2_664 ?
Na1 Na5 3.7535(9) . ?
Na1 Na5 3.7535(9) 9_665 ?
Na2 Na2 3.64420(10) 2_765 ?
Na2 Na2 3.64420(10) 2_764 ?
Na2 Na7 3.7212(10) 9_766 ?
Na2 Na7 3.7213(10) . ?
Na3 Na3 3.6225(13) 3_755 ?
Na3 Na3 3.64432(10) 13_666 ?
Na3 Na3 3.64432(10) 13_665 ?
Na3 Na3 3.6660(13) 3_655 ?
Na3 Na6 3.7191(12) 13_666 ?
Na3 Na4 3.7566(12) . ?
Na4 Na6 3.64437(10) 1_554 ?
Na4 Na6 3.64437(10) . ?
Na5 Na7 3.64444(10) . ?
Na5 Na7 3.64444(10) 1_455 ?
Na6 Na7 3.3701(15) 9_766 ?
